data_4124242
loop_
_publ_author_name
'Stevenson, Laura C.'
'Mellino, Simona'
'Clot, Eric'
'Mountford, Philip'

_publ_section_title
;
 Reactions of Titanium Hydrazides with Silanes and Boranes: N-N Bond
 Cleavage and N Atom Functionalization.
;
_journal_issue 32
_journal_name_full 'Journal of the American Chemical Society'
_journal_page_first 10140
_journal_page_last 10143
_journal_paper_doi 10.1021/jacs.5b06627
_journal_volume 137
_journal_year 2015
_chemical_formula_moiety 'C26 H51 B1 N4 O2 Ti1'
_chemical_formula_sum 'C26 H51 B N4 O2 Ti'
_chemical_formula_weight 510.43
_chemical_name_systematic
;
Cp*Ti(H){MeC(NiPr)2){N(Bpin)N(Me2)}
;
_space_group_IT_number 14
_symmetry_cell_setting monoclinic
_symmetry_space_group_name_Hall '-P 2yn'
_symmetry_space_group_name_H-M 'P 1 21/n 1'
_atom_sites_solution_hydrogens difmap
_atom_sites_solution_primary direct
_cell_angle_alpha 90
_cell_angle_beta 111.0186(10)
_cell_angle_gamma 90
_cell_formula_units_Z 4
_cell_length_a 15.33110(10)
_cell_length_b 10.34630(10)
_cell_length_c 19.7754(2)
_cell_measurement_reflns_used 18685
_cell_measurement_temperature 150
_cell_measurement_theta_max 76
_cell_measurement_theta_min 3
_cell_volume 2928.07(5)
_computing_cell_refinement 'CrysAlis, (Oxford Diffraction, 2002)'
_computing_data_collection 'SuperNova, (Oxford Diffraction, 2010)'
_computing_data_reduction 'CrysAlis, (Oxford Diffraction, 2002)'
_computing_molecular_graphics 'CAMERON (Watkin et al., 1996)'
_computing_publication_material 'CRYSTALS (Betteridge et al., 2003)'
_computing_structure_refinement 'CRYSTALS (Betteridge et al., 2003)'
_computing_structure_solution 'SIR92 (Altomare et al., 1994)'
_diffrn_ambient_temperature 150
_diffrn_measured_fraction_theta_full 0.995
_diffrn_measured_fraction_theta_max 0.995
_diffrn_measurement_device Area
_diffrn_measurement_device_type 'Oxford Diffraction SuperNova'
_diffrn_measurement_method \w
_diffrn_radiation_monochromator graphite
_diffrn_radiation_type 'Cu K\a'
_diffrn_radiation_wavelength 1.54180
_diffrn_reflns_av_R_equivalents 0.024
_diffrn_reflns_limit_h_max 18
_diffrn_reflns_limit_h_min -19
_diffrn_reflns_limit_k_max 10
_diffrn_reflns_limit_k_min -12
_diffrn_reflns_limit_l_max 24
_diffrn_reflns_limit_l_min -24
_diffrn_reflns_number 31539
_diffrn_reflns_theta_full 76.050
_diffrn_reflns_theta_max 76.050
_diffrn_reflns_theta_min 3.157
_diffrn_standards_number 0
_exptl_absorpt_coefficient_mu 2.679
_exptl_absorpt_correction_T_max 0.96
_exptl_absorpt_correction_T_min 0.56
_exptl_absorpt_correction_type multi-scan
_exptl_absorpt_process_details 'CrysAlis, (Oxford Diffraction, 2002)'
_exptl_crystal_colour yellow
_exptl_crystal_density_diffrn 1.158
_exptl_crystal_density_method 'not measured'
_exptl_crystal_description block
_exptl_crystal_F_000 1112
_exptl_crystal_size_max 0.015
_exptl_crystal_size_mid 0.015
_exptl_crystal_size_min 0.015
_refine_diff_density_max 0.58
_refine_diff_density_min -0.55
_refine_ls_extinction_method None
_refine_ls_goodness_of_fit_ref 1.0514
_refine_ls_hydrogen_treatment mixed
_refine_ls_matrix_type full
_refine_ls_number_parameters 311
_refine_ls_number_reflns 5702
_refine_ls_number_restraints 0
_refine_ls_R_factor_all 0.0453
_refine_ls_R_factor_gt 0.0440
_refine_ls_shift/su_max 0.0021848
_refine_ls_shift/su_mean 0.0000645
_refine_ls_structure_factor_coef F
_refine_ls_weighting_details
;
 Method, part 1, Chebychev polynomial, (Watkin, 1994, Prince, 1982) 
 [weight] = 1.0/[A~0~*T~0~(x)+A~1~*T~1~(x) ... +A~n-1~]*T~n-1~(x)] 
 where A~i~ are the Chebychev coefficients listed below and x= Fcalc/Fmax 
 Method = Robust Weighting (Prince, 1982) 
 W = [weight] * [1-(deltaF/6*sigmaF)^2^]^2^ 
 A~i~ are: 
 13.3 5.10 10.2 3.74 -0.604 
;
_refine_ls_weighting_scheme calc
_refine_ls_wR_factor_all 0.0494
_refine_ls_wR_factor_gt 0.0491
_refine_ls_wR_factor_ref 0.0489
_reflns_limit_h_max 17
_reflns_limit_h_min -19
_reflns_limit_k_max 12
_reflns_limit_k_min 0
_reflns_limit_l_max 24
_reflns_limit_l_min 0
_reflns_number_gt 5834
_reflns_number_total 6088
_reflns_threshold_expression I>2.0\s(I)
_oxford_diffrn_Wilson_B_factor 1.70
_oxford_diffrn_Wilson_scale 0.04
_oxford_refine_ls_r_factor_ref 0.0431
_oxford_refine_ls_scale 5.009(8)
_oxford_reflns_number_all 6066
_oxford_reflns_threshold_expression_ref I>3.0\s(I)
_cod_data_source_file ja5b06627_si_003.cif
_cod_data_source_block COMPOUND_9
_cod_depositor_comments 'Adding full bibliography for 4124239--4124243.cif.'
_cod_original_sg_symbol_Hall '-P 2yn '
_cod_original_sg_symbol_H-M 'P 1 21/n 1 '
_cod_original_formula_sum 'C26 H51 B1 N4 O2 Ti1'
_cod_database_code 4124242

loop_
_symmetry_equiv_pos_as_xyz
x,y,z
-x,-y,-z
-x+1/2,y+1/2,-z+1/2
x+1/2,-y+1/2,z+1/2

loop_
_atom_site_label
_atom_site_type_symbol
_atom_site_fract_x
_atom_site_fract_y
_atom_site_fract_z
_atom_site_U_iso_or_equiv
_atom_site_occupancy
_atom_site_adp_type
_atom_site_refinement_flags_posn
Ti1 Ti 0.771669(13) 0.711072(19) 0.477711(10) 0.0145 1.0000 Uani .
N1 N 0.81220(7) 0.55991(10) 0.54164(6) 0.0206 1.0000 Uani .
N2 N 0.75869(7) 0.49752(10) 0.47445(5) 0.0210 1.0000 Uani .
N3 N 0.62626(7) 0.72043(10) 0.47036(6) 0.0201 1.0000 Uani .
N4 N 0.66032(7) 0.72448(10) 0.37116(5) 0.0220 1.0000 Uani .
B1 B 0.85117(10) 0.48437(14) 0.60527(8) 0.0232 1.0000 Uani .
O1 O 0.90033(7) 0.53686(9) 0.67243(5) 0.0304 1.0000 Uani .
O2 O 0.84298(7) 0.35128(9) 0.60820(5) 0.0271 1.0000 Uani .
C1 C 0.81741(10) 0.41431(13) 0.44779(8) 0.0298 1.0000 Uani .
C2 C 0.67669(9) 0.42430(13) 0.47493(8) 0.0271 1.0000 Uani .
C3 C 0.87154(10) 0.31743(14) 0.68431(7) 0.0281 1.0000 Uani .
C4 C 0.91475(12) 0.18366(15) 0.69530(9) 0.0376 1.0000 Uani .
C5 C 0.78379(12) 0.3184(2) 0.70334(10) 0.0458 1.0000 Uani .
C6 C 0.94063(11) 0.42910(13) 0.72059(7) 0.0313 1.0000 Uani .
C7 C 1.03867(11) 0.40649(18) 0.71955(10) 0.0437 1.0000 Uani .
C8 C 0.94627(16) 0.46519(18) 0.79641(8) 0.0504 1.0000 Uani .
C9 C 0.59459(8) 0.70414(12) 0.39903(7) 0.0215 1.0000 Uani .
C10 C 0.49575(9) 0.66265(16) 0.35451(8) 0.0315 1.0000 Uani .
C11 C 0.64361(9) 0.69533(14) 0.29510(7) 0.0273 1.0000 Uani .
C12 C 0.71224(11) 0.76806(16) 0.26960(7) 0.0333 1.0000 Uani .
C13 C 0.65034(15) 0.55115(17) 0.28109(9) 0.0456 1.0000 Uani .
C14 C 0.56598(9) 0.69712(12) 0.51232(7) 0.0234 1.0000 Uani .
C15 C 0.62501(10) 0.67679(15) 0.59187(8) 0.0316 1.0000 Uani .
C16 C 0.49660(10) 0.80730(15) 0.50507(9) 0.0336 1.0000 Uani .
C17 C 0.77943(8) 0.93015(11) 0.52523(7) 0.0203 1.0000 Uani .
C18 C 0.80447(9) 0.93590(12) 0.46297(7) 0.0217 1.0000 Uani .
C19 C 0.88767(8) 0.86426(12) 0.47702(7) 0.0218 1.0000 Uani .
C20 C 0.91314(8) 0.81291(12) 0.54808(6) 0.0205 1.0000 Uani .
C21 C 0.84662(8) 0.85506(11) 0.57825(6) 0.0194 1.0000 Uani .
C22 C 0.70134(9) 1.00732(13) 0.53387(8) 0.0287 1.0000 Uani .
C23 C 0.75570(10) 1.01974(14) 0.39847(7) 0.0316 1.0000 Uani .
C24 C 0.94779(10) 0.86125(15) 0.43133(8) 0.0304 1.0000 Uani .
C25 C 1.00037(9) 0.73720(14) 0.58626(8) 0.0291 1.0000 Uani .
C26 C 0.85442(9) 0.83696(13) 0.65545(7) 0.0262 1.0000 Uani .
H1 H 0.8284(13) 0.667(2) 0.4215(10) 0.038(5) 1.0000 Uiso .
H11 H 0.8703 0.4618 0.4474 0.0386 1.0000 Uiso R
H12 H 0.7821 0.3863 0.4000 0.0386 1.0000 Uiso R
H13 H 0.8376 0.3413 0.4786 0.0386 1.0000 Uiso R
H21 H 0.6392 0.4783 0.4923 0.0354 1.0000 Uiso R
H22 H 0.6412 0.3964 0.4272 0.0354 1.0000 Uiso R
H23 H 0.6967 0.3513 0.5058 0.0354 1.0000 Uiso R
H41 H 0.9695 0.1844 0.6834 0.0466 1.0000 Uiso R
H42 H 0.8710 0.1242 0.6648 0.0466 1.0000 Uiso R
H43 H 0.9304 0.1584 0.7444 0.0466 1.0000 Uiso R
H51 H 0.7577 0.4029 0.6964 0.0582 1.0000 Uiso R
H52 H 0.7397 0.2593 0.6728 0.0582 1.0000 Uiso R
H53 H 0.7991 0.2935 0.7525 0.0582 1.0000 Uiso R
H71 H 1.0779 0.4770 0.7423 0.0544 1.0000 Uiso R
H72 H 1.0354 0.3995 0.6708 0.0544 1.0000 Uiso R
H73 H 1.0636 0.3289 0.7447 0.0544 1.0000 Uiso R
H81 H 0.9897 0.5338 0.8143 0.0629 1.0000 Uiso R
H82 H 0.8864 0.4920 0.7950 0.0629 1.0000 Uiso R
H83 H 0.9661 0.3923 0.8274 0.0629 1.0000 Uiso R
H101 H 0.4888 0.6575 0.3049 0.0411 1.0000 Uiso R
H102 H 0.4837 0.5804 0.3707 0.0411 1.0000 Uiso R
H103 H 0.4528 0.7240 0.3601 0.0411 1.0000 Uiso R
H111 H 0.5823 0.7233 0.2669 0.0354 1.0000 Uiso R
H121 H 0.6981 0.7529 0.2194 0.0432 1.0000 Uiso R
H122 H 0.7738 0.7387 0.2962 0.0432 1.0000 Uiso R
H123 H 0.7081 0.8580 0.2777 0.0432 1.0000 Uiso R
H131 H 0.6074 0.5043 0.2964 0.0585 1.0000 Uiso R
H132 H 0.6365 0.5369 0.2309 0.0585 1.0000 Uiso R
H133 H 0.7121 0.5227 0.3076 0.0585 1.0000 Uiso R
H141 H 0.5313 0.6203 0.4947 0.0306 1.0000 Uiso R
H151 H 0.5857 0.6565 0.6182 0.0411 1.0000 Uiso R
H152 H 0.6587 0.7539 0.6107 0.0411 1.0000 Uiso R
H153 H 0.6677 0.6079 0.5964 0.0411 1.0000 Uiso R
H161 H 0.4574 0.7869 0.5314 0.0429 1.0000 Uiso R
H162 H 0.5303 0.8843 0.5239 0.0429 1.0000 Uiso R
H163 H 0.4595 0.8196 0.4554 0.0429 1.0000 Uiso R
H221 H 0.6444 0.9852 0.4962 0.0371 1.0000 Uiso R
H222 H 0.7136 1.0968 0.5310 0.0371 1.0000 Uiso R
H223 H 0.6965 0.9892 0.5795 0.0371 1.0000 Uiso R
H231 H 0.6916 0.9962 0.3783 0.0409 1.0000 Uiso R
H232 H 0.7608 1.1077 0.4131 0.0409 1.0000 Uiso R
H233 H 0.7838 1.0083 0.3632 0.0409 1.0000 Uiso R
H241 H 0.9121 0.8309 0.3841 0.0394 1.0000 Uiso R
H242 H 0.9699 0.9460 0.4282 0.0394 1.0000 Uiso R
H243 H 0.9994 0.8052 0.4529 0.0394 1.0000 Uiso R
H251 H 1.0008 0.6616 0.5591 0.0383 1.0000 Uiso R
H252 H 1.0533 0.7888 0.5905 0.0383 1.0000 Uiso R
H253 H 1.0023 0.7133 0.6332 0.0383 1.0000 Uiso R
H261 H 0.7984 0.7997 0.6568 0.0335 1.0000 Uiso R
H262 H 0.8643 0.9185 0.6791 0.0335 1.0000 Uiso R
H263 H 0.9056 0.7815 0.6794 0.0335 1.0000 Uiso R

loop_
_atom_site_aniso_label
_atom_site_aniso_U_11
_atom_site_aniso_U_22
_atom_site_aniso_U_33
_atom_site_aniso_U_23
_atom_site_aniso_U_13
_atom_site_aniso_U_12
Ti1 0.01285(12) 0.01541(12) 0.01373(12) -0.00006(7) 0.00291(8) 0.00065(7)
N1 0.0206(5) 0.0187(5) 0.0201(5) -0.0004(4) 0.0044(4) 0.0009(4)
N2 0.0208(5) 0.0183(5) 0.0226(5) -0.0025(4) 0.0063(4) 0.0005(4)
N3 0.0158(4) 0.0227(5) 0.0211(5) -0.0002(4) 0.0059(4) 0.0016(4)
N4 0.0188(5) 0.0279(5) 0.0159(5) 0.0007(4) 0.0021(4) 0.0000(4)
B1 0.0225(6) 0.0215(6) 0.0244(7) 0.0016(5) 0.0069(5) 0.0024(5)
O1 0.0419(5) 0.0204(4) 0.0220(4) 0.0034(4) 0.0029(4) 0.0029(4)
O2 0.0324(5) 0.0218(4) 0.0232(4) 0.0037(3) 0.0052(4) 0.0007(4)
C1 0.0343(7) 0.0251(6) 0.0323(7) -0.0035(5) 0.0146(6) 0.0077(5)
C2 0.0241(6) 0.0213(6) 0.0327(7) -0.0001(5) 0.0064(5) -0.0030(5)
C3 0.0330(7) 0.0252(6) 0.0245(6) 0.0063(5) 0.0084(5) 0.0017(5)
C4 0.0485(9) 0.0246(7) 0.0349(7) 0.0085(6) 0.0090(7) 0.0040(6)
C5 0.0401(8) 0.0557(10) 0.0456(9) 0.0167(8) 0.0201(7) 0.0032(7)
C6 0.0412(8) 0.0245(6) 0.0219(6) 0.0052(5) 0.0037(5) 0.0030(6)
C7 0.0328(8) 0.0441(9) 0.0413(8) 0.0098(7) -0.0023(6) -0.0021(6)
C8 0.0808(13) 0.0389(9) 0.0238(7) 0.0025(6) 0.0095(8) 0.0054(8)
C9 0.0187(6) 0.0207(6) 0.0222(6) 0.0016(4) 0.0036(5) 0.0014(4)
C10 0.0197(6) 0.0417(8) 0.0270(6) -0.0002(6) 0.0009(5) -0.0059(5)
C11 0.0264(6) 0.0352(7) 0.0165(6) -0.0006(5) 0.0033(5) -0.0021(5)
C12 0.0346(7) 0.0452(8) 0.0204(6) -0.0008(6) 0.0102(5) -0.0042(6)
C13 0.0733(12) 0.0386(9) 0.0266(7) -0.0091(6) 0.0199(8) -0.0091(8)
C14 0.0202(5) 0.0240(6) 0.0285(6) -0.0005(5) 0.0119(5) -0.0004(4)
C15 0.0327(7) 0.0393(8) 0.0269(6) 0.0015(6) 0.0157(6) 0.0033(6)
C16 0.0248(6) 0.0325(7) 0.0489(8) 0.0018(6) 0.0197(6) 0.0056(5)
C17 0.0192(5) 0.0169(5) 0.0224(6) -0.0022(4) 0.0044(4) 0.0005(4)
C18 0.0233(5) 0.0186(5) 0.0205(5) 0.0001(4) 0.0044(4) -0.0033(4)
C19 0.0203(5) 0.0222(5) 0.0227(6) -0.0028(4) 0.0074(4) -0.0050(4)
C20 0.0160(5) 0.0215(5) 0.0212(5) -0.0037(4) 0.0034(4) -0.0027(4)
C21 0.0173(5) 0.0189(5) 0.0193(5) -0.0027(4) 0.0034(4) -0.0006(4)
C22 0.0249(6) 0.0234(6) 0.0361(7) -0.0034(5) 0.0088(5) 0.0044(5)
C23 0.0381(7) 0.0254(6) 0.0257(6) 0.0057(5) 0.0046(6) -0.0003(5)
C24 0.0283(6) 0.0365(7) 0.0302(7) -0.0053(6) 0.0152(5) -0.0085(6)
C25 0.0177(6) 0.0329(7) 0.0322(6) 0.0004(5) 0.0032(5) 0.0038(5)
C26 0.0318(6) 0.0250(6) 0.0198(6) -0.0021(5) 0.0070(5) 0.0011(5)

loop_
_atom_type_symbol
_atom_type_scat_dispersion_real
_atom_type_scat_dispersion_imag
_atom_type_scat_Cromer_Mann_a1
_atom_type_scat_Cromer_Mann_b1
_atom_type_scat_Cromer_Mann_a2
_atom_type_scat_Cromer_Mann_b2
_atom_type_scat_Cromer_Mann_a3
_atom_type_scat_Cromer_Mann_b3
_atom_type_scat_Cromer_Mann_a4
_atom_type_scat_Cromer_Mann_b4
_atom_type_scat_Cromer_Mann_c
_atom_type_scat_source
Ti 0.2191 1.8069 9.7595 7.8508 7.3558 0.5000 1.6991 35.6338 1.9021 116.1050 1.2807 'International Tables Vol C 4.2.6.8 and 6.1.1.4'
B 0.0090 0.0039 2.0545 23.2185 1.3326 1.0210 1.0979 60.3498 0.7068 0.1403 -0.1932 'International Tables Vol C 4.2.6.8 and 6.1.1.4'
N 0.0311 0.0180 12.2126 0.0057 3.1322 9.8933 2.0125 28.9975 1.1663 0.5826 -11.5290 'International Tables Vol C 4.2.6.8 and 6.1.1.4'
O 0.0492 0.0322 3.0485 13.2771 2.2868 5.7011 1.5463 0.3239 0.8670 32.9089 0.2508 'International Tables Vol C 4.2.6.8 and 6.1.1.4'
C 0.0181 0.0091 2.3100 20.8439 1.0200 10.2075 1.5886 0.5687 0.8650 51.6512 0.2156 'International Tables Vol C 4.2.6.8 and 6.1.1.4'
H 0.0000 0.0000 0.4930 10.5109 0.3229 26.1257 0.1402 3.1424 0.0408 57.7998 0.0030 'International Tables Vol C 4.2.6.8 and 6.1.1.4'

loop_
_geom_angle_atom_site_label_1
_geom_angle_atom_site_label_2
_geom_angle_atom_site_label_3
_geom_angle
_geom_angle_publ_flag
N1 Ti1 N2 39.69(4) yes
N1 Ti1 N3 99.07(4) yes
N2 Ti1 N3 87.90(4) yes
N1 Ti1 N4 128.81(4) yes
N2 Ti1 N4 90.25(4) yes
N3 Ti1 N4 60.53(4) yes
N1 Ti1 C9 112.58(4) yes
N2 Ti1 C9 83.77(4) yes
N3 Ti1 C9 30.66(4) yes
N4 Ti1 C9 30.66(4) yes
N1 Ti1 C17 122.05(4) yes
N2 Ti1 C17 158.17(4) yes
N3 Ti1 C17 83.80(4) yes
N4 Ti1 C17 103.02(4) yes
C9 Ti1 C17 98.76(4) yes
N1 Ti1 C18 144.16(4) yes
N2 Ti1 C18 167.14(4) yes
N3 Ti1 C18 101.58(4) yes
N4 Ti1 C18 86.97(4) yes
C9 Ti1 C18 99.90(4) yes
N1 Ti1 C19 117.89(4) yes
N2 Ti1 C19 136.15(4) yes
N3 Ti1 C19 135.68(4) yes
N4 Ti1 C19 106.13(4) yes
C9 Ti1 C19 129.42(4) yes
N1 Ti1 C20 87.96(4) yes
N2 Ti1 C20 121.01(4) yes
N3 Ti1 C20 135.96(4) yes
N4 Ti1 C20 140.58(4) yes
C9 Ti1 C20 154.82(4) yes
N1 Ti1 C21 90.80(4) yes
N2 Ti1 C21 130.44(4) yes
N3 Ti1 C21 101.54(4) yes
N4 Ti1 C21 136.76(4) yes
C9 Ti1 C21 126.49(4) yes
N1 Ti1 H1 95.2(7) no
N2 Ti1 H1 77.1(7) no
N3 Ti1 H1 135.8(7) no
N4 Ti1 H1 78.0(7) no
C9 Ti1 H1 105.7(7) no
C17 Ti1 C18 33.88(4) yes
C17 Ti1 C19 56.75(4) yes
C18 Ti1 C19 34.22(4) yes
C17 Ti1 C20 56.73(4) yes
C18 Ti1 C20 57.03(4) yes
C19 Ti1 C20 34.79(4) yes
C17 Ti1 C21 33.74(4) yes
C18 Ti1 C21 56.57(4) yes
C19 Ti1 C21 57.34(4) yes
C20 Ti1 C21 34.57(4) yes
C17 Ti1 H1 122.3(7) no
C18 Ti1 H1 90.0(7) no
C19 Ti1 H1 67.4(7) no
C20 Ti1 H1 85.8(7) no
C21 Ti1 H1 119.9(7) no
Ti1 N1 N2 79.58(6) yes
Ti1 N1 B1 160.74(9) yes
N2 N1 B1 119.40(10) yes
N1 N2 Ti1 60.72(6) yes
N1 N2 C1 111.91(10) yes
Ti1 N2 C1 122.19(8) yes
N1 N2 C2 115.49(10) yes
Ti1 N2 C2 125.53(8) yes
C1 N2 C2 109.57(10) yes
Ti1 N3 C9 92.33(7) yes
Ti1 N3 C14 142.23(8) yes
C9 N3 C14 121.05(10) yes
Ti1 N4 C9 92.08(7) yes
Ti1 N4 C11 139.87(9) yes
C9 N4 C11 120.99(10) yes
N1 B1 O1 123.18(12) yes
N1 B1 O2 124.68(12) yes
O1 B1 O2 112.13(11) yes
B1 O1 C6 106.60(10) yes
B1 O2 C3 106.55(10) yes
N2 C1 H11 109.5 no
N2 C1 H12 109.3 no
H11 C1 H12 109.5 no
N2 C1 H13 109.6 no
H11 C1 H13 109.5 no
H12 C1 H13 109.5 no
N2 C2 H21 109.2 no
N2 C2 H22 109.7 no
H21 C2 H22 109.5 no
N2 C2 H23 109.5 no
H21 C2 H23 109.5 no
H22 C2 H23 109.5 no
O2 C3 C4 108.82(12) yes
O2 C3 C5 106.87(12) yes
C4 C3 C5 110.51(13) yes
O2 C3 C6 101.60(10) yes
C4 C3 C6 114.91(12) yes
C5 C3 C6 113.37(13) yes
C3 C4 H41 109.7 no
C3 C4 H42 109.1 no
H41 C4 H42 109.5 no
C3 C4 H43 109.6 no
H41 C4 H43 109.5 no
H42 C4 H43 109.5 no
C3 C5 H51 109.5 no
C3 C5 H52 109.3 no
H51 C5 H52 109.5 no
C3 C5 H53 109.6 no
H51 C5 H53 109.5 no
H52 C5 H53 109.5 no
C3 C6 O1 102.02(10) yes
C3 C6 C7 112.94(12) yes
O1 C6 C7 107.33(12) yes
C3 C6 C8 115.21(14) yes
O1 C6 C8 108.60(12) yes
C7 C6 C8 110.08(14) yes
C6 C7 H71 109.6 no
C6 C7 H72 109.3 no
H71 C7 H72 109.5 no
C6 C7 H73 109.5 no
H71 C7 H73 109.5 no
H72 C7 H73 109.5 no
C6 C8 H81 109.6 no
C6 C8 H82 109.3 no
H81 C8 H82 109.5 no
C6 C8 H83 109.5 no
H81 C8 H83 109.5 no
H82 C8 H83 109.5 no
N3 C9 N4 112.23(11) yes
N3 C9 Ti1 57.01(6) yes
N4 C9 Ti1 57.26(6) yes
N3 C9 C10 124.15(12) yes
N4 C9 C10 123.59(11) yes
Ti1 C9 C10 165.13(9) yes
C9 C10 H101 109.5 no
C9 C10 H102 109.4 no
H101 C10 H102 109.5 no
C9 C10 H103 109.5 no
H101 C10 H103 109.5 no
H102 C10 H103 109.5 no
N4 C11 C12 110.62(11) yes
N4 C11 C13 112.91(11) yes
C12 C11 C13 108.88(13) yes
N4 C11 H111 108.2 no
C12 C11 H111 108.2 no
C13 C11 H111 107.9 no
C11 C12 H121 109.9 no
C11 C12 H122 109.0 no
H121 C12 H122 109.5 no
C11 C12 H123 109.5 no
H121 C12 H123 109.5 no
H122 C12 H123 109.5 no
C11 C13 H131 110.0 no
C11 C13 H132 109.7 no
H131 C13 H132 109.5 no
C11 C13 H133 108.8 no
H131 C13 H133 109.5 no
H132 C13 H133 109.5 no
N3 C14 C15 110.23(10) yes
N3 C14 C16 112.48(11) yes
C15 C14 C16 109.59(12) yes
N3 C14 H141 108.2 no
C15 C14 H141 108.1 no
C16 C14 H141 108.1 no
C14 C15 H151 109.7 no
C14 C15 H152 109.1 no
H151 C15 H152 109.5 no
C14 C15 H153 109.6 no
H151 C15 H153 109.5 no
H152 C15 H153 109.5 no
C14 C16 H161 109.8 no
C14 C16 H162 109.0 no
H161 C16 H162 109.5 no
C14 C16 H163 109.6 no
H161 C16 H163 109.5 no
H162 C16 H163 109.5 no
Ti1 C17 C18 72.26(7) yes
Ti1 C17 C21 72.32(7) yes
C18 C17 C21 108.42(10) yes
Ti1 C17 C22 127.45(8) yes
C18 C17 C22 123.60(11) yes
C21 C17 C22 127.51(12) yes
Ti1 C18 C17 73.86(7) yes
Ti1 C18 C19 71.59(7) yes
C17 C18 C19 108.29(10) yes
Ti1 C18 C23 126.59(9) yes
C17 C18 C23 123.72(12) yes
C19 C18 C23 127.51(12) yes
Ti1 C19 C18 74.20(7) yes
Ti1 C19 C20 71.74(7) yes
C18 C19 C20 107.40(11) yes
Ti1 C19 C24 127.45(9) yes
C18 C19 C24 126.62(12) yes
C20 C19 C24 125.19(12) yes
Ti1 C20 C19 73.47(7) yes
Ti1 C20 C21 74.87(6) yes
C19 C20 C21 108.45(11) yes
Ti1 C20 C25 121.87(9) yes
C19 C20 C25 124.96(11) yes
C21 C20 C25 126.38(11) yes
Ti1 C21 C20 70.55(6) yes
Ti1 C21 C17 73.94(7) yes
C20 C21 C17 107.42(10) yes
Ti1 C21 C26 126.91(8) yes
C20 C21 C26 125.55(11) yes
C17 C21 C26 126.58(11) yes
C17 C22 H221 109.2 no
C17 C22 H222 109.2 no
H221 C22 H222 109.5 no
C17 C22 H223 109.9 no
H221 C22 H223 109.5 no
H222 C22 H223 109.5 no
C18 C23 H231 109.4 no
C18 C23 H232 109.5 no
H231 C23 H232 109.5 no
C18 C23 H233 109.5 no
H231 C23 H233 109.5 no
H232 C23 H233 109.5 no
C19 C24 H241 109.6 no
C19 C24 H242 109.3 no
H241 C24 H242 109.5 no
C19 C24 H243 109.5 no
H241 C24 H243 109.5 no
H242 C24 H243 109.5 no
C20 C25 H251 109.4 no
C20 C25 H252 109.3 no
H251 C25 H252 109.5 no
C20 C25 H253 109.7 no
H251 C25 H253 109.5 no
H252 C25 H253 109.5 no
C21 C26 H261 109.7 no
C21 C26 H262 109.3 no
H261 C26 H262 109.5 no
C21 C26 H263 109.5 no
H261 C26 H263 109.5 no
H262 C26 H263 109.5 no

loop_
_geom_bond_atom_site_label_1
_geom_bond_atom_site_label_2
_geom_bond_distance
_geom_bond_publ_flag
Ti1 N1 1.9664(10) yes
Ti1 N2 2.2173(11) yes
Ti1 N3 2.1835(10) yes
Ti1 N4 2.1893(10) yes
Ti1 C9 2.6012(12) yes
Ti1 C17 2.4403(12) yes
Ti1 C18 2.4195(12) yes
Ti1 C19 2.3859(12) yes
Ti1 C20 2.3634(11) yes
Ti1 C21 2.4196(11) yes
Ti1 H1 1.701(19) no
N1 N2 1.4399(14) yes
N1 B1 1.4183(17) yes
N2 C1 1.4732(16) yes
N2 C2 1.4707(16) yes
N3 C9 1.3277(16) yes
N3 C14 1.4666(15) yes
N4 C9 1.3273(17) yes
N4 C11 1.4636(16) yes
B1 O1 1.3817(17) yes
B1 O2 1.3859(17) yes
O1 C6 1.4524(15) yes
O2 C3 1.4516(15) yes
C1 H11 0.950 no
C1 H12 0.950 no
C1 H13 0.950 no
C2 H21 0.950 no
C2 H22 0.950 no
C2 H23 0.950 no
C3 C4 1.516(2) yes
C3 C5 1.521(2) yes
C3 C6 1.558(2) yes
C4 H41 0.950 no
C4 H42 0.950 no
C4 H43 0.950 no
C5 H51 0.950 no
C5 H52 0.950 no
C5 H53 0.950 no
C6 C7 1.529(2) yes
C6 C8 1.517(2) yes
C7 H71 0.950 no
C7 H72 0.950 no
C7 H73 0.950 no
C8 H81 0.950 no
C8 H82 0.950 no
C8 H83 0.950 no
C9 C10 1.5161(17) yes
C10 H101 0.950 no
C10 H102 0.950 no
C10 H103 0.950 no
C11 C12 1.5194(19) yes
C11 C13 1.527(2) yes
C11 H111 0.950 no
C12 H121 0.950 no
C12 H122 0.950 no
C12 H123 0.950 no
C13 H131 0.950 no
C13 H132 0.950 no
C13 H133 0.950 no
C14 C15 1.5221(19) yes
C14 C16 1.5304(18) yes
C14 H141 0.950 no
C15 H151 0.950 no
C15 H152 0.950 no
C15 H153 0.950 no
C16 H161 0.950 no
C16 H162 0.950 no
C16 H163 0.950 no
C17 C18 1.4162(17) yes
C17 C21 1.4105(16) yes
C17 C22 1.4989(17) yes
C18 C19 1.4140(18) yes
C18 C23 1.5014(17) yes
C19 C20 1.4198(17) yes
C19 C24 1.5047(17) yes
C20 C21 1.4223(16) yes
C20 C25 1.4992(17) yes
C21 C26 1.4996(16) yes
C22 H221 0.950 no
C22 H222 0.950 no
C22 H223 0.950 no
C23 H231 0.950 no
C23 H232 0.950 no
C23 H233 0.950 no
C24 H241 0.950 no
C24 H242 0.950 no
C24 H243 0.950 no
C25 H251 0.950 no
C25 H252 0.950 no
C25 H253 0.950 no
C26 H261 0.950 no
C26 H262 0.950 no
C26 H263 0.950 no
